data_7039910
loop_
_publ_author_name
'Ning, Yan'
'Wang, Lu'
'Yang, Guo-Ping'
'Wu, Yunlong'
'Bai, Nannan'
'Zhang, Wenyan'
'Wang, Yao-Yu'

_publ_section_title
;
 Four new lanthanide-organic frameworks: selective luminescent sensing and
 magnetic properties.
;
_journal_issue 32
_journal_name_full 'Dalton transactions (Cambridge, England : 2003)'
_journal_page_first 12800
_journal_page_last 12806
_journal_paper_doi 10.1039/c6dt01393g
_journal_volume 45
_journal_year 2016
_chemical_formula_moiety 'C15 H11 Gd O9, H2 O, C2 H3 N'
_chemical_formula_sum 'C17 H16 Gd N O10'
_chemical_formula_weight 551.56
_chemical_name_systematic
;
 ? 
;
_space_group_crystal_system triclinic
_space_group_IT_number 2
_space_group_name_Hall '-P 1'
_space_group_name_H-M_alt 'P -1'
_symmetry_space_group_name_Hall '-P 1'
_symmetry_space_group_name_H-M 'P -1'
_atom_sites_solution_hydrogens mixed
_audit_creation_date 2016-07-09
_audit_creation_method
;
Olex2 1.2-beta
(compiled 2016.02.19 svn.r3266 for OlexSys, GUI svn.r5155)
;
_audit_update_record
;
2016-07-14 deposited with the CCDC.
2016-07-14 downloaded from the CCDC.
;
_cell_angle_alpha 71.987(2)
_cell_angle_beta 88.658(2)
_cell_angle_gamma 62.2680(10)
_cell_formula_units_Z 2
_cell_length_a 9.3793(10)
_cell_length_b 9.7001(11)
_cell_length_c 12.9527(14)
_cell_measurement_reflns_used 5212
_cell_measurement_temperature 296(2)
_cell_measurement_theta_max 28.221
_cell_measurement_theta_min 2.510
_cell_volume 981.74(19)
_computing_molecular_graphics 'Olex2 (Dolomanov et al., 2009)'
_computing_publication_material 'Olex2 (Dolomanov et al., 2009)'
_computing_structure_refinement 'ShelXL (Sheldrick, 2015)'
_computing_structure_solution 'SHELXS-97 (Sheldrick, 1990)'
_diffrn_ambient_temperature 296.15
_diffrn_measured_fraction_theta_full 0.968
_diffrn_measured_fraction_theta_max 0.968
_diffrn_measurement_device_type 'CCD area detector'
_diffrn_measurement_method 'phi and omega scans'
_diffrn_radiation_type MoK\a
_diffrn_radiation_wavelength 0.71073
_diffrn_reflns_av_R_equivalents 0.0232
_diffrn_reflns_av_unetI/netI 0.0375
_diffrn_reflns_Laue_measured_fraction_full 0.968
_diffrn_reflns_Laue_measured_fraction_max 0.968
_diffrn_reflns_limit_h_max 9
_diffrn_reflns_limit_h_min -11
_diffrn_reflns_limit_k_max 11
_diffrn_reflns_limit_k_min -11
_diffrn_reflns_limit_l_max 15
_diffrn_reflns_limit_l_min -14
_diffrn_reflns_number 4784
_diffrn_reflns_point_group_measured_fraction_full 0.968
_diffrn_reflns_point_group_measured_fraction_max 0.968
_diffrn_reflns_theta_full 25.024
_diffrn_reflns_theta_max 25.024
_diffrn_reflns_theta_min 1.670
_exptl_absorpt_coefficient_mu 3.433
_exptl_absorpt_correction_T_max 0.7457
_exptl_absorpt_correction_T_min 0.5000
_exptl_absorpt_correction_type multi-scan
_exptl_absorpt_process_details
;
SADABS-2008/1 (Bruker,2008) was used for absorption correction.
wR2(int) was 0.1003 before and 0.0350 after correction.
The Ratio of minimum to maximum transmission is 0.6705.
The \l/2 correction factor is 0.0015.
;
_exptl_crystal_colour colourless
_exptl_crystal_colour_primary colourless
_exptl_crystal_density_diffrn 1.866
_exptl_crystal_density_method 'not measured'
_exptl_crystal_description block
_exptl_crystal_F_000 538
_exptl_crystal_size_max 0.21
_exptl_crystal_size_mid 0.15
_exptl_crystal_size_min 0.13
_refine_diff_density_max 1.034
_refine_diff_density_min -1.163
_refine_diff_density_rms 0.162
_refine_ls_extinction_method none
_refine_ls_goodness_of_fit_ref 1.162
_refine_ls_hydrogen_treatment constr
_refine_ls_matrix_type full
_refine_ls_number_parameters 263
_refine_ls_number_reflns 3356
_refine_ls_number_restraints 168
_refine_ls_restrained_S_all 1.137
_refine_ls_R_factor_all 0.0297
_refine_ls_R_factor_gt 0.0287
_refine_ls_shift/su_max 0.001
_refine_ls_shift/su_mean 0.000
_refine_ls_structure_factor_coef Fsqd
_refine_ls_weighting_details 'w=1/[\s^2^(Fo^2^)+(0.0432P)^2^+3.4513P] where P=(Fo^2^+2Fc^2^)/3'
_refine_ls_weighting_scheme calc
_refine_ls_wR_factor_gt 0.0834
_refine_ls_wR_factor_ref 0.0881
_reflns_Friedel_coverage 0.000
_reflns_number_gt 3265
_reflns_number_total 3356
_reflns_threshold_expression 'I > 2\s(I)'
_cod_data_source_file c6dt01393g2.cif
_cod_data_source_block 4
_cod_depositor_comments 'Adding full bibliography for 7039907--7039910.cif.'
_cod_database_code 7039910
_shelx_space_group_comment
;
The symmetry employed for this shelxl refinement is uniquely defined
by the following loop, which should always be used as a source of
symmetry information in preference to the above space-group names.
They are only intended as comments.
;
_shelx_estimated_absorpt_t_max 0.664
_shelx_estimated_absorpt_t_min 0.533
_olex2_refinement_description
;
1. Fixed Uiso
 At 1.2 times of:
  All C(H) groups
 At 1.5 times of:
  All C(H,H,H) groups, All O(H,H) groups
2. Rigid body (RIGU) restrains
 C1, C2, C3, C4, C5, C6, C7, C8, C9, C10, C11, C12, C13, C14, C15, C16, C17,
 O1, O2, O3, O4, O5, O6, O7, O8, O9, O10
 with sigma for 1-2 distances of 0.004 and sigma for 1-3 distances of 0.004
3.a Riding coordinates:
 O8(H8A,H8B), O9(H9A,H9B), O10(H10A,H10B)
3.b Aromatic/amide H refined with riding coordinates:
 C4(H4), C5(H5), C6(H6), C7(H7), C10(H10), C12(H12), C13(H13)
3.c Idealised Me refined as rotating group:
 C16(H16A,H16B,H16C)
;
_shelx_shelxl_version_number 2014/7
_olex2_submission_special_instructions 'No special instructions were received'

loop_
_space_group_symop_operation_xyz
'x, y, z'
'-x, -y, -z'

loop_
_atom_site_label
_atom_site_type_symbol
_atom_site_fract_x
_atom_site_fract_y
_atom_site_fract_z
_atom_site_U_iso_or_equiv
_atom_site_adp_type
_atom_site_occupancy
_atom_site_site_symmetry_order
_atom_site_calc_flag
_atom_site_refinement_flags_posn
_atom_site_refinement_flags_adp
Gd1 Gd 0.25875(2) 0.44718(2) 1.01835(2) 0.01267(11) Uani 1 1 d . .
O1 O 0.3740(5) 0.5590(5) 0.8832(3) 0.0243(8) Uani 1 1 d . U
O2 O 0.5606(4) 0.6324(5) 0.8247(3) 0.0239(8) Uani 1 1 d . U
O3 O 0.0908(4) 0.7652(4) 0.7226(3) 0.0195(7) Uani 1 1 d . U
O4 O -0.0143(4) 0.6308(4) 0.9203(3) 0.0176(7) Uani 1 1 d . U
O5 O -0.2717(4) 0.8196(5) 0.8669(3) 0.0259(8) Uani 1 1 d . U
O6 O -0.2268(4) 1.2960(4) 0.9608(3) 0.0209(7) Uani 1 1 d . U
O7 O -0.0956(4) 1.4058(4) 0.8532(3) 0.0212(7) Uani 1 1 d . U
O8 O 0.2161(4) 0.3461(5) 0.8834(4) 0.0331(10) Uani 1 1 d . U
H8A H 0.1225 0.3626 0.8745 0.050 Uiso 1 1 d R .
H8B H 0.2756 0.2704 0.8613 0.050 Uiso 1 1 d R .
O9 O 0.5245(4) 0.2149(5) 1.0105(3) 0.0234(8) Uani 1 1 d . U
H9A H 0.5970 0.2393 0.9953 0.035 Uiso 1 1 d R .
H9B H 0.5400 0.1312 1.0608 0.035 Uiso 1 1 d R .
O10 O 0.4201(6) 0.0867(6) 0.8087(4) 0.0478(12) Uani 1 1 d . U
H10A H 0.5213 0.0352 0.8114 0.072 Uiso 1 1 d R .
H10B H 0.3896 0.1107 0.7437 0.072 Uiso 1 1 d R .
C1 C 0.4409(6) 0.6148(6) 0.8081(4) 0.0159(9) Uani 1 1 d . U
C2 C 0.3719(6) 0.6663(6) 0.6904(4) 0.0174(9) Uani 1 1 d . U
C3 C 0.2083(6) 0.7384(6) 0.6527(4) 0.0189(10) Uani 1 1 d . U
C4 C 0.1539(7) 0.7835(8) 0.5429(5) 0.0301(12) Uani 1 1 d . U
H4 H 0.0432 0.8331 0.5188 0.036 Uiso 1 1 calc R .
C5 C 0.2651(8) 0.7545(8) 0.4687(5) 0.0360(14) Uani 1 1 d . U
H5 H 0.2291 0.7816 0.3953 0.043 Uiso 1 1 calc R .
C6 C 0.4277(8) 0.6858(8) 0.5042(5) 0.0354(14) Uani 1 1 d . U
H6 H 0.5017 0.6703 0.4542 0.042 Uiso 1 1 calc R .
C7 C 0.4824(7) 0.6394(7) 0.6144(4) 0.0265(11) Uani 1 1 d . U
H7 H 0.5932 0.5900 0.6382 0.032 Uiso 1 1 calc R .
C8 C 0.0445(5) 0.8935(6) 0.7614(4) 0.0135(9) Uani 1 1 d . U
C9 C -0.0728(5) 0.9103(6) 0.8329(4) 0.0133(9) Uani 1 1 d . U
C10 C -0.1316(6) 1.0417(6) 0.8714(4) 0.0160(9) Uani 1 1 d . U
H10 H -0.2086 1.0528 0.9192 0.019 Uiso 1 1 calc R .
C11 C -0.0777(6) 1.1573(6) 0.8400(4) 0.0159(9) Uani 1 1 d . U
C12 C 0.0387(6) 1.1393(6) 0.7692(4) 0.0200(10) Uani 1 1 d . U
H12 H 0.0761 1.2161 0.7482 0.024 Uiso 1 1 calc R .
C13 C 0.0992(6) 1.0086(6) 0.7299(4) 0.0184(10) Uani 1 1 d . U
H13 H 0.1766 0.9978 0.6824 0.022 Uiso 1 1 calc R .
C14 C -0.1219(6) 0.7789(6) 0.8749(4) 0.0141(9) Uani 1 1 d . U
C15 C -0.1383(6) 1.2946(6) 0.8868(4) 0.0157(9) Uani 1 1 d . U
C16 C 0.7342(19) 0.814(2) 0.6260(9) 0.117(6) Uani 1 1 d . U
H16A H 0.6330 0.8350 0.6539 0.175 Uiso 1 1 calc GR .
H16B H 0.7602 0.8985 0.6261 0.175 Uiso 1 1 calc GR .
H16C H 0.8190 0.7080 0.6716 0.175 Uiso 1 1 calc GR .
C17 C 0.7193(18) 0.814(2) 0.5125(9) 0.107(5) Uani 1 1 d . U
N1 N 0.6988(16) 0.8242(18) 0.4273(7) 0.118(5) Uani 1 1 d . .

loop_
_atom_site_aniso_label
_atom_site_aniso_U_11
_atom_site_aniso_U_22
_atom_site_aniso_U_33
_atom_site_aniso_U_23
_atom_site_aniso_U_13
_atom_site_aniso_U_12
Gd1 0.01229(15) 0.01459(15) 0.01584(15) -0.00827(10) 0.00402(9) -0.00833(11)
O1 0.0251(19) 0.030(2) 0.0188(17) -0.0065(15) 0.0097(14) -0.0157(16)
O2 0.0186(17) 0.036(2) 0.0207(18) -0.0092(16) -0.0007(14) -0.0157(16)
O3 0.0213(17) 0.0207(17) 0.0263(18) -0.0155(14) 0.0108(14) -0.0134(14)
O4 0.0177(16) 0.0156(16) 0.0195(17) -0.0061(13) -0.0001(13) -0.0079(13)
O5 0.0152(17) 0.0256(19) 0.041(2) -0.0106(17) 0.0080(15) -0.0136(15)
O6 0.0230(18) 0.0209(18) 0.0300(19) -0.0169(15) 0.0125(15) -0.0145(15)
O7 0.0241(18) 0.0258(18) 0.0312(19) -0.0204(16) 0.0174(15) -0.0195(15)
O8 0.0160(18) 0.052(3) 0.048(2) -0.042(2) 0.0088(17) -0.0144(18)
O9 0.0148(17) 0.0244(18) 0.034(2) -0.0108(16) 0.0114(15) -0.0115(15)
O10 0.031(2) 0.056(3) 0.048(3) -0.029(2) 0.003(2) -0.008(2)
C1 0.017(2) 0.017(2) 0.016(2) -0.0083(17) 0.0053(17) -0.0089(18)
C2 0.020(2) 0.021(2) 0.016(2) -0.0103(18) 0.0072(17) -0.0109(18)
C3 0.021(2) 0.019(2) 0.023(2) -0.0123(19) 0.0073(18) -0.0105(19)
C4 0.026(3) 0.037(3) 0.029(3) -0.018(2) 0.002(2) -0.012(2)
C5 0.038(3) 0.046(4) 0.021(3) -0.015(2) 0.004(2) -0.016(3)
C6 0.039(3) 0.053(4) 0.022(3) -0.022(2) 0.015(2) -0.023(3)
C7 0.020(2) 0.040(3) 0.022(2) -0.014(2) 0.0084(19) -0.015(2)
C8 0.011(2) 0.017(2) 0.013(2) -0.0065(17) 0.0029(16) -0.0066(17)
C9 0.012(2) 0.015(2) 0.017(2) -0.0087(17) 0.0056(17) -0.0082(17)
C10 0.015(2) 0.016(2) 0.021(2) -0.0093(18) 0.0059(18) -0.0092(18)
C11 0.015(2) 0.019(2) 0.021(2) -0.0119(19) 0.0079(18) -0.0111(18)
C12 0.024(2) 0.027(2) 0.024(2) -0.017(2) 0.015(2) -0.020(2)
C13 0.019(2) 0.023(2) 0.023(2) -0.0132(19) 0.0104(19) -0.015(2)
C14 0.016(2) 0.015(2) 0.013(2) -0.0060(17) 0.0036(16) -0.0089(17)
C15 0.016(2) 0.015(2) 0.020(2) -0.0094(18) 0.0013(17) -0.0085(18)
C16 0.143(12) 0.217(17) 0.047(5) -0.025(7) 0.013(6) -0.143(13)
C17 0.135(11) 0.203(15) 0.044(5) -0.023(6) 0.019(6) -0.141(12)
N1 0.150(10) 0.225(14) 0.047(5) -0.028(6) 0.025(5) -0.156(11)

loop_
_atom_type_symbol
_atom_type_description
_atom_type_scat_dispersion_real
_atom_type_scat_dispersion_imag
_atom_type_scat_source
C C 0.0033 0.0016 'International Tables Vol C Tables 4.2.6.8 and 6.1.1.4'
H H 0.0000 0.0000 'International Tables Vol C Tables 4.2.6.8 and 6.1.1.4'
Gd Gd -0.1653 3.9035 'International Tables Vol C Tables 4.2.6.8 and 6.1.1.4'
N N 0.0061 0.0033 'International Tables Vol C Tables 4.2.6.8 and 6.1.1.4'
O O 0.0106 0.0060 'International Tables Vol C Tables 4.2.6.8 and 6.1.1.4'

loop_
_geom_angle_atom_site_label_1
_geom_angle_atom_site_label_2
_geom_angle_atom_site_label_3
_geom_angle
_geom_angle_site_symmetry_1
_geom_angle_site_symmetry_3
O1 Gd1 O2 100.85(13) . 2_667
O1 Gd1 O4 149.39(12) . 2_567
O1 Gd1 O4 93.39(12) . .
O1 Gd1 O5 143.22(13) . 2_567
O1 Gd1 O6 71.74(13) . 2_577
O1 Gd1 O7 123.18(12) . 2_577
O1 Gd1 O8 81.67(15) . .
O1 Gd1 O9 73.34(13) . .
O1 Gd1 C14 154.34(13) . 2_567
O1 Gd1 C15 97.27(14) . 2_577
O2 Gd1 O4 109.75(11) 2_667 2_567
O2 Gd1 O4 145.74(12) 2_667 .
O2 Gd1 O5 78.05(13) 2_667 2_567
O2 Gd1 O6 73.15(13) 2_667 2_577
O2 Gd1 O7 71.99(13) 2_667 2_577
O2 Gd1 O8 141.60(14) 2_667 .
O2 Gd1 O9 72.11(13) 2_667 .
O2 Gd1 C14 95.28(13) 2_667 2_567
O2 Gd1 C15 70.12(13) 2_667 2_577
O4 Gd1 O4 60.65(13) . 2_567
O4 Gd1 O5 108.09(12) . 2_567
O4 Gd1 O6 82.23(12) . 2_577
O4 Gd1 O7 74.12(12) . 2_577
O4 Gd1 O9 142.13(12) . .
O4 Gd1 C14 84.05(12) . 2_567
O4 Gd1 C14 24.76(12) 2_567 2_567
O4 Gd1 C15 92.62(12) 2_567 2_577
O4 Gd1 C15 77.32(12) . 2_577
O5 Gd1 O4 49.13(11) 2_567 2_567
O5 Gd1 O7 91.86(12) 2_567 2_577
O5 Gd1 C14 24.48(13) 2_567 2_567
O5 Gd1 C15 116.06(13) 2_567 2_577
O6 Gd1 O4 116.21(11) 2_577 2_567
O6 Gd1 O5 139.06(13) 2_577 2_567
O6 Gd1 O7 51.92(11) 2_577 2_577
O6 Gd1 O9 123.96(12) 2_577 .
O6 Gd1 C14 132.65(12) 2_577 2_567
O6 Gd1 C15 25.70(13) 2_577 2_577
O7 Gd1 O4 68.15(10) 2_577 2_567
O7 Gd1 C14 80.74(12) 2_577 2_567
O7 Gd1 C15 26.23(13) 2_577 2_577
O8 Gd1 O4 74.86(12) . 2_567
O8 Gd1 O4 70.97(12) . .
O8 Gd1 O5 77.87(15) . 2_567
O8 Gd1 O6 140.84(14) . 2_577
O8 Gd1 O7 138.09(12) . 2_577
O8 Gd1 O9 72.07(13) . .
O8 Gd1 C14 73.35(14) . 2_567
O8 Gd1 C15 148.12(13) . 2_577
O9 Gd1 O4 116.28(11) . 2_567
O9 Gd1 O5 71.42(12) . 2_567
O9 Gd1 O7 142.79(13) . 2_577
O9 Gd1 C14 93.13(12) . 2_567
O9 Gd1 C15 138.41(13) . 2_577
C15 Gd1 C14 106.97(13) 2_577 2_567
C1 O1 Gd1 177.6(3) . .
C1 O2 Gd1 134.4(3) . 2_667
C8 O3 C3 119.5(4) . .
Gd1 O4 Gd1 119.35(13) . 2_567
C14 O4 Gd1 88.6(3) . 2_567
C14 O4 Gd1 145.8(3) . .
C14 O5 Gd1 100.6(3) . 2_567
C15 O6 Gd1 95.7(3) . 2_577
C15 O7 Gd1 91.7(3) . 2_577
Gd1 O8 H8A 112.7 . .
Gd1 O8 H8B 133.5 . .
H8A O8 H8B 108.8 . .
Gd1 O9 H9A 114.9 . .
Gd1 O9 H9B 108.3 . .
H9A O9 H9B 121.9 . .
H10A O10 H10B 101.3 . .
O1 C1 C2 118.8(4) . .
O2 C1 O1 124.3(5) . .
O2 C1 C2 117.0(4) . .
C3 C2 C1 124.4(4) . .
C3 C2 C7 118.3(5) . .
C7 C2 C1 117.3(4) . .
C2 C3 O3 122.2(4) . .
C2 C3 C4 121.1(5) . .
C4 C3 O3 116.6(5) . .
C3 C4 H4 120.0 . .
C3 C4 C5 119.9(5) . .
C5 C4 H4 120.0 . .
C4 C5 H5 120.1 . .
C6 C5 C4 119.8(5) . .
C6 C5 H5 120.1 . .
C5 C6 H6 119.9 . .
C5 C6 C7 120.2(5) . .
C7 C6 H6 119.9 . .
C2 C7 H7 119.7 . .
C6 C7 C2 120.6(5) . .
C6 C7 H7 119.7 . .
O3 C8 C9 115.9(4) . .
O3 C8 C13 124.0(4) . .
C13 C8 C9 120.0(4) . .
C8 C9 C14 120.3(4) . .
C10 C9 C8 119.2(4) . .
C10 C9 C14 120.3(4) . .
C9 C10 H10 119.5 . .
C9 C10 C11 121.0(4) . .
C11 C10 H10 119.5 . .
C10 C11 C12 119.2(4) . .
C10 C11 C15 119.9(4) . .
C12 C11 C15 120.8(4) . .
C11 C12 H12 119.7 . .
C13 C12 C11 120.6(5) . .
C13 C12 H12 119.7 . .
C8 C13 H13 120.1 . .
C12 C13 C8 119.9(4) . .
C12 C13 H13 120.1 . .
O4 C14 Gd1 66.7(2) . 2_567
O4 C14 O5 121.2(4) . .
O4 C14 C9 119.5(4) . .
O5 C14 Gd1 54.9(2) . 2_567
O5 C14 C9 119.2(4) . .
C9 C14 Gd1 169.8(3) . 2_567
O6 C15 Gd1 58.6(2) . 2_577
O6 C15 O7 120.7(4) . .
O6 C15 C11 119.6(4) . .
O7 C15 Gd1 62.1(2) . 2_577
O7 C15 C11 119.7(4) . .
C11 C15 Gd1 178.2(3) . 2_577
H16A C16 H16B 109.5 . .
H16A C16 H16C 109.5 . .
H16B C16 H16C 109.5 . .
C17 C16 H16A 109.5 . .
C17 C16 H16B 109.5 . .
C17 C16 H16C 109.5 . .
N1 C17 C16 175(2) . .

loop_
_geom_bond_atom_site_label_1
_geom_bond_atom_site_label_2
_geom_bond_distance
_geom_bond_site_symmetry_2
Gd1 O1 2.289(4) .
Gd1 O2 2.361(3) 2_667
Gd1 O4 2.759(3) 2_567
Gd1 O4 2.419(3) .
Gd1 O5 2.502(4) 2_567
Gd1 O6 2.467(3) 2_577
Gd1 O7 2.542(3) 2_577
Gd1 O8 2.374(4) .
Gd1 O9 2.490(3) .
Gd1 C14 3.004(5) 2_567
Gd1 C15 2.875(5) 2_577
O1 C1 1.263(6) .
O2 Gd1 2.361(3) 2_667
O2 C1 1.244(6) .
O3 C3 1.391(6) .
O3 C8 1.365(6) .
O4 Gd1 2.759(3) 2_567
O4 C14 1.259(6) .
O5 Gd1 2.502(4) 2_567
O5 C14 1.267(6) .
O6 Gd1 2.467(3) 2_577
O6 C15 1.253(6) .
O7 Gd1 2.542(3) 2_577
O7 C15 1.272(6) .
O8 H8A 0.8201 .
O8 H8B 0.8198 .
O9 H9A 0.8201 .
O9 H9B 0.8201 .
O10 H10A 0.8372 .
O10 H10B 0.8202 .
C1 C2 1.506(7) .
C2 C3 1.380(7) .
C2 C7 1.403(7) .
C3 C4 1.384(8) .
C4 H4 0.9300 .
C4 C5 1.392(9) .
C5 H5 0.9300 .
C5 C6 1.371(9) .
C6 H6 0.9300 .
C6 C7 1.388(8) .
C7 H7 0.9300 .
C8 C9 1.404(6) .
C8 C13 1.386(7) .
C9 C10 1.380(7) .
C9 C14 1.496(6) .
C10 H10 0.9300 .
C10 C11 1.383(7) .
C11 C12 1.392(7) .
C11 C15 1.497(6) .
C12 H12 0.9300 .
C12 C13 1.380(7) .
C13 H13 0.9300 .
C14 Gd1 3.005(5) 2_567
C15 Gd1 2.875(5) 2_577
C16 H16A 0.9600 .
C16 H16B 0.9600 .
C16 H16C 0.9600 .
C16 C17 1.481(16) .
C17 N1 1.089(13) .
